data_1535158
loop_
_publ_author_name
'Haupt, S.'
'Seppelt, K.'

_publ_section_title
;
 Solid state structures of As Cl5 and Sb Cl5
;
_journal_name_full 'Zeitschrift fuer Anorganische und Allgemeine Chemie'
_journal_page_first 729
_journal_page_last 734
_journal_volume 628
_journal_year 2002
_chemical_formula_sum 'As Cl5'
_space_group_IT_number 59
_symmetry_space_group_name_Hall '-P 2ab 2a'
_symmetry_space_group_name_H-M 'P m m n :2'
_cell_angle_alpha 90
_cell_angle_beta 90
_cell_angle_gamma 90
_cell_formula_units_Z 2
_cell_length_a 7.0625
_cell_length_b 7.6029
_cell_length_c 6.2327
_cell_volume 334.668
_citation_journal_id_ASTM ZAACAB
_cod_data_source_file Haupt_ZAACAB_2002_376.cif
_cod_data_source_block As1Cl5
_cod_original_cell_volume 334.6678
_cod_original_formula_sum 'As1 Cl5'
_cod_database_code 1535158

loop_
_symmetry_equiv_pos_as_xyz
x,y,z
-x+1/2,-y+1/2,z
x+1/2,-y,-z
-x,y+1/2,-z
-x,-y,-z
x-1/2,y-1/2,-z
-x-1/2,y,z
x,-y-1/2,z

loop_
_atom_site_label
_atom_site_type_symbol
_atom_site_fract_x
_atom_site_fract_y
_atom_site_fract_z
_atom_site_occupancy
_atom_site_U_iso_or_equiv
As1 As+5 0.75 0.25 0.17415 1 0.0
Cl3 Cl-1 0.75 -0.04023 0.17354 1 0.0
Cl1 Cl-1 0.49257 0.25 0.3487 1 0.0
Cl2 Cl-1 0.75 0.25 -0.16377 1 0.0
